data_7107831
loop_
_publ_author_name
'Feng Luo'
'Ming-Sheng Wang'
'Pei-Xin Li'
'Guo-Cong Guo'
'Ming-Biao Luo'
'Gong-Ming Sun'
'Yu-Mei Song'

_publ_section_title
;
 Functionalizing the pore wall of chiral porous metal-organic frameworks
 by distinct -H, -OH, -NH2, -NO2, -COOH shutters showing selective
 adsorption of CO2, tunable photoluminescence, and direct white-light
 emission
;
_journal_name_full Chem.Commun.
_journal_page_first 5989
_journal_paper_doi 10.1039/c2cc32103c
_journal_volume 48
_journal_year 2012
_chemical_formula_sum 'C32 H23 N5 O6 Zn'
_chemical_formula_weight 638.92
_chemical_name_systematic
;
?
;
_space_group_IT_number 181
_symmetry_cell_setting hexagonal
_symmetry_space_group_name_Hall 'P 64 2 (0 0 2)'
_symmetry_space_group_name_H-M 'P 64 2 2'
_atom_sites_solution_hydrogens geom
_atom_sites_solution_primary direct
_atom_sites_solution_secondary difmap
_audit_creation_method SHELXL-97
_cell_angle_alpha 90.00
_cell_angle_beta 90.00
_cell_angle_gamma 120.00
_cell_formula_units_Z 6
_cell_length_a 16.5764(3)
_cell_length_b 16.5764(3)
_cell_length_c 25.2504(11)
_cell_measurement_reflns_used 6809
_cell_measurement_temperature 296(2)
_cell_measurement_theta_max 20.90
_cell_measurement_theta_min 2.42
_cell_volume 6008.7(3)
_computing_structure_refinement 'SHELXL-97 (Sheldrick, 1997)'
_computing_structure_solution 'SHELXS-97 (Sheldrick, 1990)'
_diffrn_ambient_temperature 296(2)
_diffrn_measured_fraction_theta_full 0.995
_diffrn_measured_fraction_theta_max 0.995
_diffrn_radiation_monochromator graphite
_diffrn_radiation_source 'fine-focus sealed tube'
_diffrn_radiation_type MoK\a
_diffrn_radiation_wavelength 0.71073
_diffrn_reflns_av_R_equivalents 0.0510
_diffrn_reflns_av_sigmaI/netI 0.0367
_diffrn_reflns_limit_h_max 18
_diffrn_reflns_limit_h_min -19
_diffrn_reflns_limit_k_max 20
_diffrn_reflns_limit_k_min -19
_diffrn_reflns_limit_l_max 14
_diffrn_reflns_limit_l_min -30
_diffrn_reflns_number 30059
_diffrn_reflns_theta_full 25.50
_diffrn_reflns_theta_max 25.50
_diffrn_reflns_theta_min 1.63
_exptl_absorpt_coefficient_mu 0.653
_exptl_absorpt_correction_T_max 0.9085
_exptl_absorpt_correction_T_min 0.8806
_exptl_absorpt_correction_type multi-scan
_exptl_crystal_colour Colorless
_exptl_crystal_density_diffrn 1.059
_exptl_crystal_density_method 'not measured'
_exptl_crystal_description Block
_exptl_crystal_F_000 1968
_exptl_crystal_size_max 0.20
_exptl_crystal_size_mid 0.20
_exptl_crystal_size_min 0.15
_refine_diff_density_max 0.595
_refine_diff_density_min -0.337
_refine_diff_density_rms 0.103
_refine_ls_abs_structure_details 'Flack H D (1983), Acta Cryst. A39, 876-881'
_refine_ls_abs_structure_Flack -0.02(3)
_refine_ls_extinction_method none
_refine_ls_goodness_of_fit_ref 1.084
_refine_ls_hydrogen_treatment constr
_refine_ls_matrix_type full
_refine_ls_number_parameters 190
_refine_ls_number_reflns 3733
_refine_ls_number_restraints 0
_refine_ls_restrained_S_all 1.084
_refine_ls_R_factor_all 0.0872
_refine_ls_R_factor_gt 0.0661
_refine_ls_shift/su_max 0.072
_refine_ls_shift/su_mean 0.006
_refine_ls_structure_factor_coef Fsqd
_refine_ls_weighting_details 'calc w=1/[\s^2^(Fo^2^)+(0.1316P)^2^+0.4604P] where P=(Fo^2^+2Fc^2^)/3'
_refine_ls_weighting_scheme calc
_refine_ls_wR_factor_gt 0.1785
_refine_ls_wR_factor_ref 0.1979
_reflns_number_gt 2905
_reflns_number_total 3733
_reflns_threshold_expression >2sigma(I)
_cod_data_source_file c2cc32103c.txt
_cod_data_source_block 3
_cod_original_sg_symbol_H-M P6(4)22
_cod_database_code 7107831

loop_
_symmetry_equiv_pos_as_xyz
'x, y, z'
'-y, x-y, z+1/3'
'-x+y, -x, z+2/3'
'-x, -y, z'
'y, -x+y, z+1/3'
'x-y, x, z+2/3'
'y, x, -z+1/3'
'x-y, -y, -z'
'-x, -x+y, -z+2/3'
'-y, -x, -z+1/3'
'-x+y, y, -z'
'x, x-y, -z+2/3'

loop_
_atom_site_label
_atom_site_type_symbol
_atom_site_fract_x
_atom_site_fract_y
_atom_site_fract_z
_atom_site_U_iso_or_equiv
_atom_site_adp_type
_atom_site_occupancy
_atom_site_symmetry_multiplicity
_atom_site_calc_flag
_atom_site_refinement_flags
C11 C 0.25850(15) 0.67337(15) 0.06963(10) 0.0721(7) Uani 1 1 d .
C12 C 0.25094(15) 0.71598(14) 0.12080(11) 0.0825(8) Uani 1 1 d .
C13 C 0.29116(10) 0.70884(10) 0.1667 0.0721(9) Uani 1 2 d S
H13 H 0.3236 0.6764 0.1667 0.087 Uiso 1 2 calc SR
C14 C 0.20428(15) 0.76661(18) 0.12060(14) 0.1441(10) Uani 1 1 d .
H14 H 0.1796 0.7742 0.0892 0.173 Uiso 1 1 calc R
C15 C 0.19464(14) 0.80536(14) 0.1667 0.1677(15) Uani 1 2 d S
C21 C 0.36159(17) 0.44445(17) -0.01760(9) 0.0782(8) Uani 1 1 d .
H21 H 0.3583 0.4574 -0.0531 0.094 Uiso 1 1 calc R
C22 C 0.39514(15) 0.38438(15) -0.00485(9) 0.0728(7) Uani 1 1 d .
H22 H 0.4170 0.3615 -0.0315 0.087 Uiso 1 1 calc R
C23 C 0.39577(14) 0.35930(13) 0.04675(9) 0.0620(7) Uani 1 1 d .
C24 C 0.36474(16) 0.39946(16) 0.08479(10) 0.0963(8) Uani 1 1 d .
H24 H 0.3633 0.3850 0.1205 0.116 Uiso 1 1 calc R
C25 C 0.33659(17) 0.46040(17) 0.06838(10) 0.0915(8) Uani 1 1 d .
H25 H 0.3177 0.4875 0.0942 0.110 Uiso 1 1 calc R
C26 C 0.41176(18) 0.24851(17) 0.10297(10) 0.0929(8) Uani 1 1 d .
C27 C 0.44414(16) 0.17873(15) 0.10518(10) 0.0750(7) Uani 1 1 d .
C28 C 0.4942(2) 0.17007(19) 0.07038(17) 0.1310(13) Uani 1 1 d .
H28 H 0.5148 0.2109 0.0418 0.157 Uiso 1 1 calc R
C29 C 0.5197(2) 0.1018(2) 0.07326(19) 0.1428(15) Uani 1 1 d .
H29 H 0.5605 0.1018 0.0480 0.171 Uiso 1 1 calc R
C30 C 0.48838(15) 0.03728(14) 0.11031(10) 0.0673(7) Uani 1 1 d .
C31 C 0.4455(2) 0.0527(2) 0.14736(16) 0.2094(12) Uani 1 1 d .
H31 H 0.4258 0.0131 0.1765 0.251 Uiso 1 1 calc R
C32 C 0.4271(3) 0.1245(2) 0.14647(15) 0.2130(13) Uani 1 1 d .
H32 H 0.4014 0.1354 0.1765 0.256 Uiso 1 1 calc R
N21 N 0.33445(11) 0.48346(11) 0.01812(7) 0.0607(5) Uani 1 1 d .
N22 N 0.42469(6) 0.29695(2) 0.05803(4) 0.0670(5) Uani 1 1 d .
H22A H 0.4548 0.2876 0.0333 0.080 Uiso 1 1 calc R
N11 N 0.14571(6) 0.85396(2) 0.16667(4) 0.2236(19) Uani 1 2 d SR
H11A H 0.1397 0.8780 0.1956 0.268 Uiso 0.50 1 calc PR
H11B H 0.1216 0.8598 0.1378 0.268 Uiso 0.50 1 calc PR
O11 O 0.29071(6) 0.62064(2) 0.07173(4) 0.0765(5) Uani 1 1 d R
O12 O 0.23239(6) 0.69234(2) 0.02760(4) 0.1005(7) Uani 1 1 d R
O21 O 0.37875(6) 0.26358(2) 0.14157(4) 0.1986(7) Uani 1 1 d R
Zn1 Zn 0.28593(6) 0.57195(2) 0.00001(4) 0.05577(9) Uani 1 2 d SR

loop_
_atom_site_aniso_label
_atom_site_aniso_U_11
_atom_site_aniso_U_22
_atom_site_aniso_U_33
_atom_site_aniso_U_23
_atom_site_aniso_U_13
_atom_site_aniso_U_12
C11 0.0648(10) 0.0627(10) 0.0915(15) -0.0215(10) -0.0389(10) 0.0340(8)
C12 0.0781(9) 0.0700(10) 0.1166(17) -0.0414(11) -0.0522(11) 0.0500(7)
C13 0.0691(7) 0.0691(7) 0.097(2) -0.0312(15) -0.0312(15) 0.0484(9)
C14 0.1661(11) 0.1496(12) 0.197(2) -0.0933(15) -0.1263(14) 0.1395(8)
C15 0.2055(10) 0.2055(10) 0.203(4) -0.129(3) -0.129(3) 0.1855(12)
C21 0.1057(13) 0.0870(12) 0.0595(13) 0.0039(10) 0.0037(11) 0.0612(9)
C22 0.0931(11) 0.0784(10) 0.0650(13) 0.0010(11) 0.0129(11) 0.0566(8)
C23 0.0773(10) 0.0623(9) 0.0620(12) 0.0053(9) 0.0123(9) 0.0468(7)
C24 0.1771(14) 0.1246(11) 0.0542(13) 0.0167(10) 0.0186(11) 0.1256(9)
C25 0.1536(12) 0.1167(11) 0.0632(14) 0.0000(10) 0.0122(12) 0.1119(8)
C26 0.1529(13) 0.1090(11) 0.0703(15) 0.0079(10) 0.0194(13) 0.1055(8)
C27 0.1075(12) 0.0746(9) 0.0703(14) 0.0076(9) 0.0156(11) 0.0660(8)
C28 0.1573(18) 0.0840(12) 0.188(3) 0.0576(16) 0.074(2) 0.0873(11)
C29 0.1275(15) 0.1140(15) 0.229(4) 0.064(2) 0.076(2) 0.0922(11)
C30 0.0680(10) 0.0447(8) 0.0933(15) 0.0045(10) 0.0079(11) 0.0313(7)
C31 0.425(2) 0.2592(15) 0.125(2) 0.0834(16) 0.090(2) 0.3073(11)
C32 0.445(2) 0.2612(17) 0.112(2) 0.0812(16) 0.101(2) 0.3108(13)
N21 0.0695(8) 0.0637(8) 0.0622(10) 0.0059(7) 0.0004(8) 0.0434(6)
N22 0.0851(8) 0.0707(8) 0.0689(10) -0.0003(8) 0.0107(9) 0.0567(6)
N11 0.2935(10) 0.2935(10) 0.248(5) -0.124(5) -0.124(5) 0.2702(12)
O11 0.0903(8) 0.0821(8) 0.0728(9) -0.0237(7) -0.0294(7) 0.0549(6)
O12 0.1058(10) 0.0870(10) 0.1023(13) -0.0044(9) -0.0471(10) 0.0433(8)
O21 0.4233(14) 0.2560(10) 0.0953(12) 0.0700(9) 0.1017(12) 0.3039(8)
Zn1 0.05101(12) 0.05584(19) 0.06208(17) 0.000 -0.01006(14) 0.02792(10)

loop_
_atom_type_symbol
_atom_type_description
_atom_type_scat_dispersion_real
_atom_type_scat_dispersion_imag
_atom_type_scat_source
C C 0.0033 0.0016 'International Tables Vol C Tables 4.2.6.8 and 6.1.1.4'
H H 0.0000 0.0000 'International Tables Vol C Tables 4.2.6.8 and 6.1.1.4'
N N 0.0061 0.0033 'International Tables Vol C Tables 4.2.6.8 and 6.1.1.4'
O O 0.0106 0.0060 'International Tables Vol C Tables 4.2.6.8 and 6.1.1.4'
Zn Zn 0.2839 1.4301 'International Tables Vol C Tables 4.2.6.8 and 6.1.1.4'

loop_
_geom_angle_atom_site_label_1
_geom_angle_atom_site_label_2
_geom_angle_atom_site_label_3
_geom_angle
_geom_angle_site_symmetry_1
_geom_angle_site_symmetry_3
O11 C11 O12 123.0(2) . .
O11 C11 C12 117.5(2) . .
O12 C11 C12 119.5(2) . .
C13 C12 C14 119.6(3) . .
C13 C12 C11 121.7(2) . .
C14 C12 C11 118.6(3) . .
C12 C13 C12 120.5(3) 10_665 .
C12 C13 H13 119.7 10_665 .
C12 C13 H13 119.7 . .
C15 C14 C12 120.4(3) . .
C15 C14 H14 119.8 . .
C12 C14 H14 119.8 . .
C14 C15 C14 119.4(4) 10_665 .
C14 C15 N11 120.3(2) 10_665 .
C14 C15 N11 120.30(19) . .
N21 C21 C22 123.2(2) . .
N21 C21 H21 118.4 . .
C22 C21 H21 118.4 . .
C23 C22 C21 120.1(2) . .
C23 C22 H22 120.0 . .
C21 C22 H22 120.0 . .
N22 C23 C22 119.1(2) . .
N22 C23 C24 124.4(2) . .
C22 C23 C24 116.5(2) . .
C25 C24 C23 118.9(2) . .
C25 C24 H24 120.6 . .
C23 C24 H24 120.6 . .
N21 C25 C24 124.6(3) . .
N21 C25 H25 117.7 . .
C24 C25 H25 117.7 . .
O21 C26 N22 120.9(3) . .
O21 C26 C27 120.3(2) . .
N22 C26 C27 118.7(2) . .
C28 C27 C32 113.8(3) . .
C28 C27 C26 124.7(3) . .
C32 C27 C26 121.4(3) . .
C27 C28 C29 122.6(4) . .
C27 C28 H28 118.7 . .
C29 C28 H28 118.7 . .
C30 C29 C28 122.7(4) . .
C30 C29 H29 118.7 . .
C28 C29 H29 118.6 . .
C31 C30 C29 113.0(3) . .
C31 C30 C30 125.2(2) . 4_655
C29 C30 C30 121.4(3) . 4_655
C30 C31 C32 123.4(3) . .
C30 C31 H31 118.3 . .
C32 C31 H31 118.3 . .
C27 C32 C31 122.9(4) . .
C27 C32 H32 118.5 . .
C31 C32 H32 118.5 . .
C21 N21 C25 116.6(2) . .
C21 N21 Zn1 123.62(17) . .
C25 N21 Zn1 119.70(19) . .
C26 N22 C23 127.95(18) . .
C26 N22 H22A 116.0 . .
C23 N22 H22A 116.0 . .
C15 N11 H11A 120.0 . .
C15 N11 H11B 120.0 . .
H11A N11 H11B 120.0 . .
C11 O11 Zn1 107.96(13) . .
O11 Zn1 O11 138.4 11 .
O11 Zn1 N21 107.56(9) 11 .
O11 Zn1 N21 97.97(6) . .
O11 Zn1 N21 97.98(8) 11 11
O11 Zn1 N21 107.62(6) . 11
N21 Zn1 N21 103.23(8) . 11

loop_
_geom_bond_atom_site_label_1
_geom_bond_atom_site_label_2
_geom_bond_distance
_geom_bond_site_symmetry_2
C11 O11 1.232(3) .
C11 O12 1.244(3) .
C11 C12 1.507(4) .
C12 C13 1.371(3) .
C12 C14 1.397(4) .
C13 C12 1.371(3) 10_665
C13 H13 0.9300 .
C14 C15 1.376(4) .
C14 H14 0.9300 .
C15 C14 1.376(4) 10_665
C15 N11 1.400(4) .
C21 N21 1.313(3) .
C21 C22 1.399(4) .
C21 H21 0.9300 .
C22 C23 1.369(3) .
C22 H22 0.9300 .
C23 N22 1.369(3) .
C23 C24 1.404(4) .
C24 C25 1.371(4) .
C24 H24 0.9300 .
C25 N21 1.331(3) .
C25 H25 0.9300 .
C26 O21 1.203(3) .
C26 N22 1.344(3) .
C26 C27 1.500(4) .
C27 C28 1.265(5) .
C27 C32 1.312(4) .
C28 C29 1.394(5) .
C28 H28 0.9300 .
C29 C30 1.316(5) .
C29 H29 0.9300 .
C30 C31 1.275(5) .
C30 C30 1.467(5) 4_655
C31 C32 1.369(6) .
C31 H31 0.9300 .
C32 H32 0.9300 .
N21 Zn1 2.046(2) .
N22 H22A 0.8600 .
N11 H11A 0.8600 .
N11 H11B 0.8600 .
O11 Zn1 1.9682 .
Zn1 O11 1.9688(18) 11
Zn1 N21 2.045(2) 11

loop_
_geom_torsion_atom_site_label_1
_geom_torsion_atom_site_label_2
_geom_torsion_atom_site_label_3
_geom_torsion_atom_site_label_4
_geom_torsion
_geom_torsion_site_symmetry_1
_geom_torsion_site_symmetry_4
O11 C11 C12 C13 10.0(3) . .
O12 C11 C12 C13 -170.05(15) . .
O11 C11 C12 C14 -172.19(18) . .
O12 C11 C12 C14 7.7(3) . .
C14 C12 C13 C12 1.57(14) . 10_665
C11 C12 C13 C12 179.3(2) . 10_665
C13 C12 C14 C15 -3.2(3) . .
C11 C12 C14 C15 178.99(16) . .
C12 C14 C15 C14 1.58(14) . 10_665
C12 C14 C15 N11 -178.29(14) . .
N21 C21 C22 C23 3.9(3) . .
C21 C22 C23 N22 176.88(17) . .
C21 C22 C23 C24 -2.2(3) . .
N22 C23 C24 C25 -179.31(18) . .
C22 C23 C24 C25 -0.3(3) . .
C23 C24 C25 N21 1.5(3) . .
O21 C26 C27 C28 -166.7(3) . .
N22 C26 C27 C28 10.0(4) . .
O21 C26 C27 C32 8.5(4) . .
N22 C26 C27 C32 -174.8(2) . .
C32 C27 C28 C29 6.9(5) . .
C26 C27 C28 C29 -177.6(3) . .
C27 C28 C29 C30 4.8(6) . .
C28 C29 C30 C31 -10.6(5) . .
C28 C29 C30 C30 176.0(3) . 4_655
C29 C30 C31 C32 5.2(5) . .
C30 C30 C31 C32 178.3(3) 4_655 .
C28 C27 C32 C31 -12.3(5) . .
C26 C27 C32 C31 171.9(3) . .
C30 C31 C32 C27 6.6(6) . .
C22 C21 N21 C25 -2.6(3) . .
C22 C21 N21 Zn1 179.65(15) . .
C24 C25 N21 C21 -0.1(3) . .
C24 C25 N21 Zn1 177.74(17) . .
O21 C26 N22 C23 -7.5(3) . .
C27 C26 N22 C23 175.86(16) . .
C22 C23 N22 C26 -164.12(18) . .
C24 C23 N22 C26 14.9(3) . .
O12 C11 O11 Zn1 -2.7(2) . .
C12 C11 O11 Zn1 177.26(13) . .
C11 O11 Zn1 O11 55.47(12) . 11
C11 O11 Zn1 N21 -176.47(12) . .
C11 O11 Zn1 N21 -69.79(11) . 11
C21 N21 Zn1 O11 -20.25(17) . 11
C25 N21 Zn1 O11 162.07(14) . 11
C21 N21 Zn1 O11 -167.00(15) . .
C25 N21 Zn1 O11 15.32(15) . .
C21 N21 Zn1 N21 82.70(16) . 11
C25 N21 Zn1 N21 -94.98(16) . 11
